data_7211262
loop_
_publ_author_name
'Kelemu, Solomon W.'
'Steel, Peter J.'

_publ_section_title
;
 Diallylaminoarenes: a new class of versatile ligands for silver(i) that
 consistently lead to one-dimensional polymeric metallosupramolecular
 assemblies
;
_journal_issue 44
_journal_name_full CrystEngComm
_journal_page_first 9064
_journal_paper_doi 10.1039/c3ce41707g
_journal_volume 15
_journal_year 2013
_chemical_formula_moiety 'C20 H28 Ag2 N6 O, 2(C F3 O3 S)'
_chemical_formula_sum 'C22 H28 Ag2 F6 N6 O7 S2'
_chemical_formula_weight 882.38
_chemical_name_systematic
; 
 ? 
;
_space_group_IT_number 19
_symmetry_cell_setting orthorhombic
_symmetry_space_group_name_Hall 'P 2ac 2ab'
_symmetry_space_group_name_H-M 'P 21 21 21'
_atom_sites_solution_hydrogens geom
_atom_sites_solution_primary direct
_atom_sites_solution_secondary difmap
_audit_creation_method SHELXL-97
_cell_angle_alpha 90.00
_cell_angle_beta 90.00
_cell_angle_gamma 90.00
_cell_formula_units_Z 4
_cell_length_a 11.6969(3)
_cell_length_b 12.9740(3)
_cell_length_c 20.0150(5)
_cell_measurement_reflns_used 9844
_cell_measurement_temperature 114(2)
_cell_measurement_theta_max 26.16
_cell_measurement_theta_min 2.56
_cell_volume 3037.39(13)
_computing_cell_refinement 'Bruker SAINT'
_computing_data_collection 'Bruker APEX2'
_computing_data_reduction 'Bruker SAINT'
_computing_molecular_graphics 'Bruker SHELXTL'
_computing_publication_material 'Bruker SHELXTL'
_computing_structure_refinement 'SHELXL-97 (Sheldrick, 1997)'
_computing_structure_solution 'SHELXS-97 (Sheldrick, 1990)'
_diffrn_ambient_temperature 114(2)
_diffrn_measured_fraction_theta_full 0.998
_diffrn_measured_fraction_theta_max 0.998
_diffrn_measurement_device_type 'Bruker APEX-II CCD'
_diffrn_measurement_method '\f and \w scans'
_diffrn_radiation_monochromator graphite
_diffrn_radiation_source 'fine-focus sealed tube'
_diffrn_radiation_type MoK\a
_diffrn_radiation_wavelength 0.71073
_diffrn_reflns_av_R_equivalents 0.0623
_diffrn_reflns_av_sigmaI/netI 0.0308
_diffrn_reflns_limit_h_max 13
_diffrn_reflns_limit_h_min -13
_diffrn_reflns_limit_k_max 15
_diffrn_reflns_limit_k_min -15
_diffrn_reflns_limit_l_max 23
_diffrn_reflns_limit_l_min -23
_diffrn_reflns_number 58870
_diffrn_reflns_theta_full 25.04
_diffrn_reflns_theta_max 25.04
_diffrn_reflns_theta_min 2.02
_exptl_absorpt_coefficient_mu 1.516
_exptl_absorpt_correction_T_max 0.9146
_exptl_absorpt_correction_T_min 0.6114
_exptl_absorpt_correction_type multi-scan
_exptl_absorpt_process_details SADABS
_exptl_crystal_colour colourless
_exptl_crystal_density_diffrn 1.930
_exptl_crystal_density_method 'not measured'
_exptl_crystal_description plate
_exptl_crystal_F_000 1752
_exptl_crystal_size_max 0.36
_exptl_crystal_size_mid 0.09
_exptl_crystal_size_min 0.06
_refine_diff_density_max 0.464
_refine_diff_density_min -0.326
_refine_diff_density_rms 0.079
_refine_ls_abs_structure_details 'Flack H D (1983), Acta Cryst. A39, 876-881'
_refine_ls_abs_structure_Flack -0.022(15)
_refine_ls_extinction_method none
_refine_ls_goodness_of_fit_ref 0.995
_refine_ls_hydrogen_treatment mixed
_refine_ls_matrix_type full
_refine_ls_number_parameters 414
_refine_ls_number_reflns 5366
_refine_ls_number_restraints 0
_refine_ls_restrained_S_all 0.995
_refine_ls_R_factor_all 0.0237
_refine_ls_R_factor_gt 0.0210
_refine_ls_shift/su_max 0.002
_refine_ls_shift/su_mean 0.000
_refine_ls_structure_factor_coef Fsqd
_refine_ls_weighting_details 'calc w=1/[\s^2^(Fo^2^)+(0.0222P)^2^+0.0000P] where P=(Fo^2^+2Fc^2^)/3'
_refine_ls_weighting_scheme calc
_refine_ls_wR_factor_gt 0.0423
_refine_ls_wR_factor_ref 0.0431
_reflns_number_gt 5028
_reflns_number_total 5366
_reflns_threshold_expression >2sigma(I)
_cod_data_source_file c3ce41707g.txt
_cod_data_source_block complex9
_cod_depositor_comments
;
The following automatic conversions were performed:

'_symmetry_cell_setting' value 'Orthorhombic' changed to
'orthorhombic' according to
/home/saulius/struct/CIF-dictionaries/cif_core.dic dictionary named
'cif_core.dic' version 2.4.2 from 2011-04-26.

Automatic conversion script
Id: cif_fix_values 1891 2012-01-12 08:04:46Z andrius 
;
_cod_database_code 7211262

loop_
_symmetry_equiv_pos_as_xyz
'x, y, z'
'-x+1/2, -y, z+1/2'
'-x, y+1/2, -z+1/2'
'x+1/2, -y+1/2, -z'

loop_
_atom_site_label
_atom_site_type_symbol
_atom_site_fract_x
_atom_site_fract_y
_atom_site_fract_z
_atom_site_U_iso_or_equiv
_atom_site_adp_type
_atom_site_occupancy
_atom_site_symmetry_multiplicity
_atom_site_calc_flag
_atom_site_refinement_flags
Ag2 Ag 0.62062(2) 0.742137(19) -0.148173(10) 0.02172(6) Uani 1 1 d .
C11 C 0.7694(3) 0.4602(3) 0.00740(14) 0.0201(7) Uani 1 1 d .
H11A H 0.8036 0.3992 0.0243 0.024 Uiso 1 1 calc R
C12 C 0.8398(3) 0.5394(3) -0.01238(14) 0.0222(7) Uani 1 1 d .
H12A H 0.9207 0.5348 -0.0089 0.027 Uiso 1 1 calc R
C13 C 0.7866(3) 0.6258(2) -0.03759(14) 0.0206(8) Uani 1 1 d .
H13A H 0.8326 0.6825 -0.0509 0.025 Uiso 1 1 calc R
C14 C 0.6113(3) 0.5528(2) -0.02208(13) 0.0132(6) Uani 1 1 d .
C15 C 0.4211(3) 0.4714(2) -0.02357(14) 0.0200(7) Uani 1 1 d .
H15A H 0.4602 0.4133 -0.0460 0.024 Uiso 1 1 calc R
H15B H 0.3506 0.4864 -0.0492 0.024 Uiso 1 1 calc R
C16 C 0.3873(3) 0.4373(2) 0.04564(16) 0.0234(7) Uani 1 1 d .
H16A H 0.3405 0.3777 0.0491 0.028 Uiso 1 1 calc R
C17 C 0.4169(3) 0.4830(3) 0.10175(15) 0.0279(8) Uani 1 1 d .
H17A H 0.4637 0.5428 0.1007 0.033 Uiso 1 1 calc R
H17B H 0.3916 0.4560 0.1433 0.033 Uiso 1 1 calc R
C18 C 0.4416(3) 0.6588(2) -0.04254(13) 0.0175(6) Uani 1 1 d .
H18A H 0.4876 0.7148 -0.0224 0.021 Uiso 1 1 calc R
H18B H 0.3649 0.6606 -0.0216 0.021 Uiso 1 1 calc R
C19 C 0.4288(3) 0.6799(2) -0.11648(15) 0.0224(7) Uani 1 1 d .
H19A H 0.3926 0.7425 -0.1292 0.027 Uiso 1 1 calc R
C20 C 0.4644(3) 0.6177(3) -0.16507(15) 0.0264(8) Uani 1 1 d .
H20A H 0.5010 0.5544 -0.1543 0.032 Uiso 1 1 calc R
H20B H 0.4532 0.6365 -0.2105 0.032 Uiso 1 1 calc R
N4 N 0.6551(2) 0.4647(2) 0.00406(11) 0.0172(6) Uani 1 1 d .
N5 N 0.6729(2) 0.6335(2) -0.04412(11) 0.0172(6) Uani 1 1 d .
N6 N 0.4950(2) 0.5611(2) -0.02681(11) 0.0157(6) Uani 1 1 d .
Ag1 Ag 0.56296(2) 0.349760(19) 0.079430(11) 0.02121(6) Uani 1 1 d .
C1 C 0.7498(3) 0.4520(3) 0.29135(15) 0.0231(8) Uani 1 1 d .
H1A H 0.7633 0.4757 0.3355 0.028 Uiso 1 1 calc R
C2 C 0.7364(3) 0.5236(3) 0.24139(16) 0.0261(8) Uani 1 1 d .
H2A H 0.7426 0.5954 0.2498 0.031 Uiso 1 1 calc R
C3 C 0.7136(3) 0.4856(2) 0.17834(16) 0.0219(8) Uani 1 1 d .
H3A H 0.7055 0.5329 0.1424 0.026 Uiso 1 1 calc R
C4 C 0.7192(3) 0.3204(2) 0.21774(14) 0.0152(7) Uani 1 1 d .
C5 C 0.6970(3) 0.1437(2) 0.25862(14) 0.0188(7) Uani 1 1 d .
H5A H 0.6465 0.0872 0.2435 0.023 Uiso 1 1 calc R
H5B H 0.6591 0.1779 0.2969 0.023 Uiso 1 1 calc R
C6 C 0.8080(3) 0.0979(2) 0.28231(14) 0.0212(7) Uani 1 1 d .
H6A H 0.8035 0.0468 0.3162 0.025 Uiso 1 1 calc R
C7 C 0.9118(3) 0.1220(3) 0.26037(15) 0.0238(8) Uani 1 1 d .
H7A H 0.9208 0.1727 0.2265 0.029 Uiso 1 1 calc R
H7B H 0.9770 0.0886 0.2786 0.029 Uiso 1 1 calc R
C8 C 0.7274(3) 0.1789(2) 0.13721(14) 0.0185(7) Uani 1 1 d .
H8A H 0.7629 0.1098 0.1405 0.022 Uiso 1 1 calc R
H8B H 0.7827 0.2248 0.1144 0.022 Uiso 1 1 calc R
C9 C 0.6215(3) 0.1705(2) 0.09418(13) 0.0199(7) Uani 1 1 d .
H9A H 0.6329 0.1572 0.0480 0.024 Uiso 1 1 calc R
C10 C 0.5143(3) 0.1798(2) 0.11482(16) 0.0241(8) Uani 1 1 d .
H10A H 0.4986 0.1930 0.1606 0.029 Uiso 1 1 calc R
H10B H 0.4532 0.1732 0.0839 0.029 Uiso 1 1 calc R
N1 N 0.7445(2) 0.3502(2) 0.28059(11) 0.0183(5) Uani 1 1 d .
N2 N 0.7024(2) 0.38548(19) 0.16596(11) 0.0184(6) Uani 1 1 d .
N3 N 0.7084(2) 0.21807(19) 0.20473(11) 0.0162(6) Uani 1 1 d .
S1 S 0.03519(7) 0.33485(6) 0.10417(3) 0.01901(18) Uani 1 1 d .
O1 O -0.02608(19) 0.27987(17) 0.05299(10) 0.0257(5) Uani 1 1 d .
O2 O 0.0994(2) 0.42182(16) 0.08024(13) 0.0360(6) Uani 1 1 d .
O3 O -0.0258(2) 0.3503(2) 0.16516(10) 0.0363(6) Uani 1 1 d .
C21 C 0.1481(3) 0.2449(3) 0.12761(15) 0.0247(7) Uani 1 1 d .
F1 F 0.22005(15) 0.22826(14) 0.07722(11) 0.0355(5) Uani 1 1 d .
F2 F 0.2100(2) 0.28105(18) 0.17798(11) 0.0552(7) Uani 1 1 d .
F3 F 0.10662(17) 0.15334(15) 0.14532(9) 0.0355(5) Uani 1 1 d .
S2 S 0.59857(8) 0.78151(6) 0.11857(4) 0.0235(2) Uani 1 1 d .
O4 O 0.6298(3) 0.8571(2) 0.07003(12) 0.0663(10) Uani 1 1 d .
O5 O 0.6851(2) 0.70844(18) 0.13307(14) 0.0451(7) Uani 1 1 d .
O6 O 0.4858(2) 0.7391(2) 0.11193(12) 0.0418(7) Uani 1 1 d .
C22 C 0.5898(3) 0.8603(3) 0.19329(14) 0.0284(8) Uani 1 1 d .
F4 F 0.5559(3) 0.8046(2) 0.24500(10) 0.0709(9) Uani 1 1 d .
F5 F 0.51628(19) 0.93665(18) 0.18690(12) 0.0539(7) Uani 1 1 d .
F6 F 0.68992(19) 0.90109(17) 0.20930(11) 0.0446(6) Uani 1 1 d .
O7 O 0.6595(4) 0.8699(2) -0.06456(14) 0.0560(10) Uani 1 1 d .
H77A H 0.644(4) 0.858(4) -0.024(3) 0.087(18) Uiso 1 1 d .
H77B H 0.622(4) 0.923(4) -0.068(2) 0.076(18) Uiso 1 1 d .

loop_
_atom_site_aniso_label
_atom_site_aniso_U_11
_atom_site_aniso_U_22
_atom_site_aniso_U_33
_atom_site_aniso_U_23
_atom_site_aniso_U_13
_atom_site_aniso_U_12
Ag2 0.02659(14) 0.02061(13) 0.01796(10) 0.00138(11) 0.00429(10) -0.00153(12)
C11 0.018(2) 0.023(2) 0.0193(16) -0.0022(14) -0.0040(13) 0.0059(15)
C12 0.0155(18) 0.030(2) 0.0211(15) -0.0012(14) -0.0048(13) 0.0011(15)
C13 0.0199(18) 0.024(2) 0.0183(15) -0.0034(14) -0.0008(13) -0.0089(15)
C14 0.0148(17) 0.0153(17) 0.0094(13) -0.0034(12) -0.0016(12) -0.0028(15)
C15 0.0154(18) 0.0184(18) 0.0260(16) 0.0010(14) -0.0038(14) -0.0043(14)
C16 0.0123(17) 0.0189(17) 0.0391(18) 0.0067(15) 0.0092(15) -0.0008(15)
C17 0.031(2) 0.0277(19) 0.0255(16) 0.0067(14) 0.0126(15) 0.0084(16)
C18 0.0137(15) 0.0169(16) 0.0218(14) -0.0006(13) 0.0035(13) 0.0002(16)
C19 0.0171(17) 0.0224(18) 0.0278(16) 0.0097(14) -0.0045(15) 0.0027(15)
C20 0.024(2) 0.036(2) 0.0196(16) 0.0027(14) -0.0055(13) -0.0033(16)
N4 0.0166(15) 0.0188(15) 0.0163(12) 0.0003(11) -0.0004(10) 0.0012(12)
N5 0.0152(14) 0.0195(16) 0.0169(12) -0.0007(11) -0.0005(10) -0.0041(12)
N6 0.0135(15) 0.0151(15) 0.0186(12) 0.0012(11) -0.0005(11) -0.0001(12)
Ag1 0.02276(13) 0.01901(13) 0.02186(11) 0.00449(10) -0.00130(11) 0.00059(12)
C1 0.0278(19) 0.0225(19) 0.0191(16) -0.0050(14) -0.0034(14) 0.0026(16)
C2 0.034(2) 0.0151(18) 0.0288(18) 0.0004(14) -0.0055(15) -0.0004(16)
C3 0.026(2) 0.0185(18) 0.0211(16) 0.0036(14) -0.0021(14) -0.0003(15)
C4 0.0139(16) 0.0194(18) 0.0123(14) -0.0011(13) 0.0012(12) -0.0020(13)
C5 0.0261(18) 0.0142(16) 0.0162(14) 0.0000(13) 0.0022(13) -0.0027(16)
C6 0.034(2) 0.0161(17) 0.0136(15) 0.0035(13) -0.0043(15) -0.0008(16)
C7 0.024(2) 0.025(2) 0.0218(15) -0.0018(13) -0.0046(13) 0.0042(15)
C8 0.0210(18) 0.0170(17) 0.0175(15) -0.0006(12) -0.0004(13) 0.0057(14)
C9 0.0304(19) 0.0137(16) 0.0155(14) -0.0010(12) -0.0013(14) -0.0045(16)
C10 0.033(2) 0.0187(18) 0.0207(15) 0.0008(14) -0.0064(15) -0.0060(15)
N1 0.0213(14) 0.0169(14) 0.0166(12) -0.0034(12) -0.0027(10) -0.0005(13)
N2 0.0221(15) 0.0158(14) 0.0173(13) 0.0002(10) -0.0017(11) -0.0027(12)
N3 0.0223(15) 0.0157(14) 0.0105(12) 0.0020(10) 0.0005(10) 0.0003(12)
S1 0.0196(4) 0.0180(4) 0.0194(4) 0.0010(3) -0.0001(3) 0.0010(4)
O1 0.0252(13) 0.0269(14) 0.0249(11) -0.0006(10) -0.0081(9) 0.0011(10)
O2 0.0397(16) 0.0169(12) 0.0513(14) 0.0085(11) 0.0044(13) -0.0059(11)
O3 0.0341(15) 0.0488(16) 0.0260(12) -0.0040(12) 0.0070(10) 0.0124(14)
C21 0.0210(18) 0.0231(19) 0.0299(16) -0.0036(16) -0.0037(13) -0.0008(17)
F1 0.0215(11) 0.0266(12) 0.0584(12) -0.0045(11) 0.0145(10) 0.0002(9)
F2 0.0484(15) 0.0597(17) 0.0576(13) -0.0203(12) -0.0371(12) 0.0101(13)
F3 0.0369(12) 0.0281(11) 0.0415(10) 0.0134(10) -0.0011(10) 0.0030(10)
S2 0.0335(5) 0.0173(4) 0.0197(4) -0.0016(3) -0.0004(3) 0.0041(4)
O4 0.138(3) 0.0371(16) 0.0236(13) 0.0083(13) 0.0262(16) -0.004(2)
O5 0.0255(15) 0.0199(13) 0.090(2) -0.0089(14) -0.0043(15) 0.0079(12)
O6 0.0310(14) 0.0425(16) 0.0517(14) -0.0222(14) -0.0190(12) 0.0042(14)
C22 0.030(2) 0.032(2) 0.0223(16) -0.0046(15) -0.0003(14) -0.0063(18)
F4 0.104(2) 0.0881(19) 0.0207(10) 0.0006(11) 0.0131(12) -0.0500(18)
F5 0.0329(14) 0.0437(15) 0.0853(17) -0.0369(13) 0.0019(12) 0.0078(12)
F6 0.0325(13) 0.0428(14) 0.0584(14) -0.0185(11) -0.0088(11) -0.0132(11)
O7 0.124(3) 0.0198(16) 0.0248(15) 0.0040(12) 0.0043(16) 0.0064(18)

loop_
_atom_type_symbol
_atom_type_description
_atom_type_scat_dispersion_real
_atom_type_scat_dispersion_imag
_atom_type_scat_source
C C 0.0033 0.0016 'International Tables Vol C Tables 4.2.6.8 and 6.1.1.4'
H H 0.0000 0.0000 'International Tables Vol C Tables 4.2.6.8 and 6.1.1.4'
N N 0.0061 0.0033 'International Tables Vol C Tables 4.2.6.8 and 6.1.1.4'
O O 0.0106 0.0060 'International Tables Vol C Tables 4.2.6.8 and 6.1.1.4'
F F 0.0171 0.0103 'International Tables Vol C Tables 4.2.6.8 and 6.1.1.4'
S S 0.1246 0.1234 'International Tables Vol C Tables 4.2.6.8 and 6.1.1.4'
Ag Ag -0.8971 1.1015 'International Tables Vol C Tables 4.2.6.8 and 6.1.1.4'

loop_
_geom_angle_atom_site_label_1
_geom_angle_atom_site_label_2
_geom_angle_atom_site_label_3
_geom_angle
_geom_angle_site_symmetry_1
_geom_angle_site_symmetry_3
O7 Ag2 N1 128.63(11) . 2_664
O7 Ag2 C20 133.61(11) . .
N1 Ag2 C20 94.44(10) 2_664 .
O7 Ag2 C19 102.64(12) . .
N1 Ag2 C19 125.26(10) 2_664 .
C20 Ag2 C19 31.34(10) . .
O7 Ag2 C7 92.92(10) . 2_664
N1 Ag2 C7 90.92(9) 2_664 2_664
C20 Ag2 C7 104.03(11) . 2_664
C19 Ag2 C7 105.86(10) . 2_664
O7 Ag2 N5 76.72(9) . .
N1 Ag2 N5 92.86(8) 2_664 .
C20 Ag2 N5 85.91(9) . .
C19 Ag2 N5 80.20(9) . .
C7 Ag2 N5 169.07(9) 2_664 .
O7 Ag2 C6 76.36(10) . 2_664
N1 Ag2 C6 82.73(9) 2_664 2_664
C20 Ag2 C6 132.79(10) . 2_664
C19 Ag2 C6 132.96(10) . 2_664
C7 Ag2 C6 29.54(10) 2_664 2_664
N5 Ag2 C6 141.20(9) . 2_664
N4 C11 C12 123.5(3) . .
N4 C11 H11A 118.3 . .
C12 C11 H11A 118.3 . .
C11 C12 C13 116.3(3) . .
C11 C12 H12A 121.9 . .
C13 C12 H12A 121.9 . .
N5 C13 C12 123.0(3) . .
N5 C13 H13A 118.5 . .
C12 C13 H13A 118.5 . .
N5 C14 N4 125.4(3) . .
N5 C14 N6 116.7(3) . .
N4 C14 N6 117.9(3) . .
N6 C15 C16 115.6(3) . .
N6 C15 H15A 108.4 . .
C16 C15 H15A 108.4 . .
N6 C15 H15B 108.4 . .
C16 C15 H15B 108.4 . .
H15A C15 H15B 107.4 . .
C17 C16 C15 125.6(3) . .
C17 C16 Ag1 75.6(2) . .
C15 C16 Ag1 99.8(2) . .
C17 C16 H16A 117.2 . .
C15 C16 H16A 117.2 . .
Ag1 C16 H16A 94.9 . .
C16 C17 Ag1 73.3(2) . .
C16 C17 H17A 120.0 . .
Ag1 C17 H17A 99.8 . .
C16 C17 H17B 120.0 . .
Ag1 C17 H17B 96.7 . .
H17A C17 H17B 120.0 . .
N6 C18 C19 114.5(3) . .
N6 C18 H18A 108.6 . .
C19 C18 H18A 108.6 . .
N6 C18 H18B 108.6 . .
C19 C18 H18B 108.6 . .
H18A C18 H18B 107.6 . .
C20 C19 C18 125.0(3) . .
C20 C19 Ag2 74.1(2) . .
C18 C19 Ag2 102.8(2) . .
C20 C19 H19A 117.5 . .
C18 C19 H19A 117.5 . .
Ag2 C19 H19A 93.3 . .
C19 C20 Ag2 74.6(2) . .
C19 C20 H20A 120.0 . .
Ag2 C20 H20A 101.6 . .
C19 C20 H20B 120.0 . .
Ag2 C20 H20B 93.7 . .
H20A C20 H20B 120.0 . .
C11 N4 C14 115.6(3) . .
C11 N4 Ag1 113.2(2) . .
C14 N4 Ag1 126.9(2) . .
C13 N5 C14 116.2(3) . .
C13 N5 Ag2 110.69(19) . .
C14 N5 Ag2 124.13(18) . .
C14 N6 C18 120.9(3) . .
C14 N6 C15 121.8(3) . .
C18 N6 C15 117.0(2) . .
N4 Ag1 C10 151.13(10) . .
N4 Ag1 N2 91.62(8) . .
C10 Ag1 N2 97.18(10) . .
N4 Ag1 C16 85.09(9) . .
C10 Ag1 C16 108.14(11) . .
N2 Ag1 C16 132.45(10) . .
N4 Ag1 C9 123.11(10) . .
C10 Ag1 C9 31.84(10) . .
N2 Ag1 C9 84.66(9) . .
C16 Ag1 C9 135.38(11) . .
N4 Ag1 C17 89.41(10) . .
C10 Ag1 C17 115.35(12) . .
N2 Ag1 C17 101.67(10) . .
C16 Ag1 C17 31.07(10) . .
C9 Ag1 C17 146.94(11) . .
N1 C1 C2 123.0(3) . .
N1 C1 H1A 118.5 . .
C2 C1 H1A 118.5 . .
C3 C2 C1 116.5(3) . .
C3 C2 H2A 121.7 . .
C1 C2 H2A 121.7 . .
N2 C3 C2 122.5(3) . .
N2 C3 H3A 118.7 . .
C2 C3 H3A 118.7 . .
N2 C4 N1 124.6(3) . .
N2 C4 N3 116.7(2) . .
N1 C4 N3 118.6(3) . .
N3 C5 C6 114.6(3) . .
N3 C5 H5A 108.6 . .
C6 C5 H5A 108.6 . .
N3 C5 H5B 108.6 . .
C6 C5 H5B 108.6 . .
H5A C5 H5B 107.6 . .
C7 C6 C5 126.3(3) . .
C7 C6 Ag2 72.52(19) . 2_665
C5 C6 Ag2 97.37(19) . 2_665
C7 C6 H6A 116.9 . .
C5 C6 H6A 116.9 . .
Ag2 C6 H6A 101.0 2_665 .
C6 C7 Ag2 77.94(19) . 2_665
C6 C7 H7A 120.0 . .
Ag2 C7 H7A 92.9 2_665 .
C6 C7 H7B 120.0 . .
Ag2 C7 H7B 99.1 2_665 .
H7A C7 H7B 120.0 . .
N3 C8 C9 115.3(2) . .
N3 C8 H8A 108.4 . .
C9 C8 H8A 108.4 . .
N3 C8 H8B 108.4 . .
C9 C8 H8B 108.4 . .
H8A C8 H8B 107.5 . .
C10 C9 C8 126.2(3) . .
C10 C9 Ag1 71.7(2) . .
C8 C9 Ag1 103.26(19) . .
C10 C9 H9A 116.9 . .
C8 C9 H9A 116.9 . .
Ag1 C9 H9A 95.4 . .
C9 C10 Ag1 76.5(2) . .
C9 C10 H10A 120.0 . .
Ag1 C10 H10A 99.5 . .
C9 C10 H10B 120.0 . .
Ag1 C10 H10B 93.9 . .
H10A C10 H10B 120.0 . .
C1 N1 C4 116.3(3) . .
C1 N1 Ag2 111.13(19) . 2_665
C4 N1 Ag2 123.1(2) . 2_665
C3 N2 C4 117.0(2) . .
C3 N2 Ag1 112.7(2) . .
C4 N2 Ag1 121.77(19) . .
C4 N3 C5 121.0(2) . .
C4 N3 C8 120.2(2) . .
C5 N3 C8 118.0(2) . .
O3 S1 O2 115.80(16) . .
O3 S1 O1 115.44(14) . .
O2 S1 O1 114.33(14) . .
O3 S1 C21 103.39(14) . .
O2 S1 C21 102.11(15) . .
O1 S1 C21 103.09(14) . .
F2 C21 F1 106.7(3) . .
F2 C21 F3 108.2(3) . .
F1 C21 F3 106.7(3) . .
F2 C21 S1 111.4(2) . .
F1 C21 S1 111.5(2) . .
F3 C21 S1 112.0(2) . .
O5 S2 O4 114.59(19) . .
O5 S2 O6 114.77(16) . .
O4 S2 O6 115.81(19) . .
O5 S2 C22 104.38(17) . .
O4 S2 C22 100.87(16) . .
O6 S2 C22 103.89(15) . .
F4 C22 F5 106.9(3) . .
F4 C22 F6 107.1(3) . .
F5 C22 F6 107.4(3) . .
F4 C22 S2 110.7(2) . .
F5 C22 S2 112.3(2) . .
F6 C22 S2 112.0(2) . .
Ag2 O7 H77A 120(4) . .
Ag2 O7 H77B 115(4) . .
H77A O7 H77B 97(5) . .

loop_
_geom_bond_atom_site_label_1
_geom_bond_atom_site_label_2
_geom_bond_distance
_geom_bond_site_symmetry_2
Ag2 O7 2.399(3) .
Ag2 N1 2.441(2) 2_664
Ag2 C20 2.462(3) .
Ag2 C19 2.467(3) .
Ag2 C7 2.569(3) 2_664
Ag2 N5 2.588(2) .
Ag2 C6 2.634(3) 2_664
C11 N4 1.340(4) .
C11 C12 1.375(5) .
C11 H11A 0.9500 .
C12 C13 1.378(4) .
C12 H12A 0.9500 .
C13 N5 1.340(4) .
C13 H13A 0.9500 .
C14 N5 1.345(4) .
C14 N4 1.358(4) .
C14 N6 1.368(4) .
C15 N6 1.451(4) .
C15 C16 1.507(4) .
C15 H15A 0.9900 .
C15 H15B 0.9900 .
C16 C17 1.317(4) .
C16 Ag1 2.444(3) .
C16 H16A 0.9500 .
C17 Ag1 2.471(3) .
C17 H17A 0.9500 .
C17 H17B 0.9500 .
C18 N6 1.448(4) .
C18 C19 1.513(4) .
C18 H18A 0.9900 .
C18 H18B 0.9900 .
C19 C20 1.331(4) .
C19 H19A 0.9500 .
C20 H20A 0.9500 .
C20 H20B 0.9500 .
N4 Ag1 2.379(3) .
Ag1 C10 2.385(3) .
Ag1 N2 2.424(2) .
Ag1 C9 2.443(3) .
C1 N1 1.339(4) .
C1 C2 1.374(4) .
C1 H1A 0.9500 .
C2 C3 1.381(4) .
C2 H2A 0.9500 .
C3 N2 1.329(4) .
C3 H3A 0.9500 .
C4 N2 1.351(4) .
C4 N1 1.349(4) .
C4 N3 1.359(4) .
C5 N3 1.453(4) .
C5 C6 1.505(4) .
C5 H5A 0.9900 .
C5 H5B 0.9900 .
C6 C7 1.328(4) .
C6 Ag2 2.634(3) 2_665
C6 H6A 0.9500 .
C7 Ag2 2.569(3) 2_665
C7 H7A 0.9500 .
C7 H7B 0.9500 .
C8 N3 1.461(4) .
C8 C9 1.512(4) .
C8 H8A 0.9900 .
C8 H8B 0.9900 .
C9 C10 1.325(4) .
C9 H9A 0.9500 .
C10 H10A 0.9500 .
C10 H10B 0.9500 .
N1 Ag2 2.441(2) 2_665
S1 O3 1.428(2) .
S1 O2 1.437(2) .
S1 O1 1.439(2) .
S1 C21 1.824(3) .
C21 F2 1.327(4) .
C21 F1 1.331(3) .
C21 F3 1.331(4) .
S2 O5 1.416(3) .
S2 O4 1.428(3) .
S2 O6 1.435(2) .
S2 C22 1.814(3) .
C22 F4 1.323(4) .
C22 F5 1.318(4) .
C22 F6 1.325(4) .
O7 H77A 0.85(5) .
O7 H77B 0.83(5) .
